data_7709344
loop_
_publ_author_name
'Ghosh, Ivy'
'Chakraborty, Biswarup'
'Bera, Abhijit'
'Paul, Satadal'
'Paine, Tapan Kanti'

_publ_section_title
;
 Selective oxygenation of C--H and C&#xE001;C bonds with H2O2 by high-spin
 cobalt(ii)-carboxylate complexes
;
_journal_name_full 'Dalton Transactions'
_journal_paper_doi 10.1039/D1DT02235K
_journal_year 2022
_chemical_formula_moiety '4(C28 H29 Co N4 O2), 4(C24 H20 B)'
_chemical_formula_sum 'C208 H196 B4 Co4 N16 O8'
_chemical_formula_weight 3326.76
_space_group_crystal_system monoclinic
_space_group_IT_number 14
_space_group_name_Hall '-P 2yn'
_space_group_name_H-M_alt 'P 1 21/n 1'
_atom_sites_solution_hydrogens geom
_audit_creation_date 2021-12-09
_audit_creation_method
;
Olex2 1.3
(compiled 2020.11.12 svn.r5f609507 for OlexSys, GUI svn.r6408)
;
_audit_update_record
;
2021-12-13 deposited with the CCDC.	2021-12-23 downloaded from the CCDC.
;
_cell_angle_alpha 90
_cell_angle_beta 94.067(2)
_cell_angle_gamma 90
_cell_formula_units_Z 1
_cell_length_a 21.6102(19)
_cell_length_b 9.4202(8)
_cell_length_c 21.831(2)
_cell_measurement_reflns_used 5984
_cell_measurement_temperature 293.15
_cell_measurement_theta_max 22.998
_cell_measurement_theta_min 2.355
_cell_volume 4433.0(7)
_computing_cell_refinement 'Bruker SMART'
_computing_data_collection 'Bruker SMART'
_computing_data_reduction 'Bruker SMART'
_computing_molecular_graphics 'Olex2 1.3 (Dolomanov et al., 2009)'
_computing_publication_material 'Olex2 1.3 (Dolomanov et al., 2009)'
_computing_structure_refinement 'SHELXL 2018/3 (Sheldrick, 2015)'
_computing_structure_solution 'SHELXS-1997  (Sheldrick, 2008)'
_diffrn_ambient_temperature 293.15
_diffrn_measured_fraction_theta_full 1.000
_diffrn_measured_fraction_theta_max 0.997
_diffrn_measurement_device_type 'Bruker APEX-III CCD'
_diffrn_measurement_method '\f and \w scans'
_diffrn_radiation_type MoK\a
_diffrn_radiation_wavelength 0.71073
_diffrn_reflns_av_R_equivalents 0.0750
_diffrn_reflns_av_unetI/netI 0.0621
_diffrn_reflns_Laue_measured_fraction_full 1.000
_diffrn_reflns_Laue_measured_fraction_max 0.997
_diffrn_reflns_limit_h_max 27
_diffrn_reflns_limit_h_min -27
_diffrn_reflns_limit_k_max 12
_diffrn_reflns_limit_k_min -11
_diffrn_reflns_limit_l_max 27
_diffrn_reflns_limit_l_min -27
_diffrn_reflns_number 48560
_diffrn_reflns_point_group_measured_fraction_full 1.000
_diffrn_reflns_point_group_measured_fraction_max 0.997
_diffrn_reflns_theta_full 25.242
_diffrn_reflns_theta_max 27.134
_diffrn_reflns_theta_min 1.281
_exptl_absorpt_coefficient_mu 0.432
_exptl_absorpt_correction_T_max 0.7455
_exptl_absorpt_correction_T_min 0.6517
_exptl_absorpt_correction_type multi-scan
_exptl_absorpt_process_details
;
SADABS-2016/2 (Bruker,2016/2) was used for absorption correction.
wR2(int) was 0.1091 before and 0.0580 after correction.
The Ratio of minimum to maximum transmission is 0.8742.
The \l/2 correction factor is Not present.
;
_exptl_crystal_colour 'metallic pinkish pink'
_exptl_crystal_colour_lustre metallic
_exptl_crystal_colour_modifier pinkish
_exptl_crystal_colour_primary pink
_exptl_crystal_density_diffrn 1.246
_exptl_crystal_description needle
_exptl_crystal_F_000 1748
_exptl_crystal_size_max 0.2
_exptl_crystal_size_mid 0.15
_exptl_crystal_size_min 0.15
_refine_diff_density_max 0.372
_refine_diff_density_min -0.386
_refine_diff_density_rms 0.056
_refine_ls_extinction_method none
_refine_ls_goodness_of_fit_ref 1.040
_refine_ls_hydrogen_treatment constr
_refine_ls_matrix_type full
_refine_ls_number_parameters 544
_refine_ls_number_reflns 9765
_refine_ls_number_restraints 0
_refine_ls_restrained_S_all 1.040
_refine_ls_R_factor_all 0.0732
_refine_ls_R_factor_gt 0.0436
_refine_ls_shift/su_max 0.001
_refine_ls_shift/su_mean 0.000
_refine_ls_structure_factor_coef Fsqd
_refine_ls_weighting_details 'w=1/[\s^2^(Fo^2^)+(0.0387P)^2^+0.9398P] where P=(Fo^2^+2Fc^2^)/3'
_refine_ls_weighting_scheme calc
_refine_ls_wR_factor_gt 0.0943
_refine_ls_wR_factor_ref 0.1069
_reflns_Friedel_coverage 0.000
_reflns_number_gt 6784
_reflns_number_total 9765
_reflns_threshold_expression 'I > 2\s(I)'
_cod_data_source_file d1dt02235k2.cif
_cod_data_source_block bc116_0ma_a
_cod_original_cell_volume 4433.1(7)
_cod_database_code 7709344
_shelx_shelxl_version_number 2018/3
_shelx_space_group_comment
;
The symmetry employed for this shelxl refinement is uniquely defined
by the following loop, which should always be used as a source of
symmetry information in preference to the above space-group names.
They are only intended as comments.
;
_shelx_estimated_absorpt_t_max 0.938
_shelx_estimated_absorpt_t_min 0.919
_olex2_refinement_description
;
1. Fixed Uiso
 At 1.2 times of:
  All C(H) groups, All C(H,H) groups
 At 1.5 times of:
  All C(H,H,H) groups
2.a Secondary CH2 refined with riding coordinates:
 C00E(H00A,H00B), C00G(H00C,H00D), C00J(H00E,H00G)
2.b Aromatic/amide H refined with riding coordinates:
 C00D(H00H), C00F(H00F), C00K(H00K), C00O(H00O), C00P(H00P), C00Q(H00Q),
 C00R(H00R), C00S(H00S), C00T(H00T), C00U(H00U), C00V(H00V), C00X(H00X),
 C00Y(H00Y), C00Z(H00Z), C010(H010), C011(H011), C013(H013), C014(H014),
 C015(H015), C016(H016), C018(H018), C019(H019), C01B(H01Q), C01C(H01R),
 C01D(H01D), C01E(H01S), C01F(H01T), C01G(H01G), C01H(H01H), C01I(H01I),
 C01J(H01U), C01M(H01N), C01N(H01O), C01O(H01P)
2.c Idealised Me refined as rotating group:
 C017(H01A,H01B,H01C), C01K(H01E,H01F,H01J), C01L(H01K,H01L,H01M)
;
_olex2_submission_special_instructions 'No special instructions were received'

loop_
_space_group_symop_operation_xyz
'x, y, z'
'-x+1/2, y+1/2, -z+1/2'
'-x, -y, -z'
'x-1/2, -y-1/2, z-1/2'

loop_
_atom_site_label
_atom_site_type_symbol
_atom_site_fract_x
_atom_site_fract_y
_atom_site_fract_z
_atom_site_U_iso_or_equiv
_atom_site_adp_type
_atom_site_occupancy
_atom_site_site_symmetry_order
_atom_site_calc_flag
_atom_site_refinement_flags_posn
_atom_site_refinement_flags_adp
_atom_site_refinement_flags_occupancy
_atom_site_disorder_assembly
_atom_site_disorder_group
Co1 Co 0.27576(2) 0.52820(3) 0.48313(2) 0.02242(9) Uani 1 1 d . . . . .
O1 O 0.29829(7) 0.59666(15) 0.39828(6) 0.0288(3) Uani 1 1 d . . . . .
O2 O 0.32215(7) 0.73895(14) 0.47624(6) 0.0292(3) Uani 1 1 d . . . . .
N2 N 0.26200(8) 0.50600(16) 0.57792(7) 0.0217(4) Uani 1 1 d . . . . .
N3 N 0.24411(7) 0.31178(17) 0.48106(7) 0.0230(4) Uani 1 1 d . . . . .
N1 N 0.18779(8) 0.63407(17) 0.49074(8) 0.0264(4) Uani 1 1 d . . . . .
N4 N 0.36719(8) 0.43244(18) 0.51681(8) 0.0252(4) Uani 1 1 d . . . . .
C008 C 0.44091(9) 0.7384(2) 0.85082(9) 0.0244(5) Uani 1 1 d . . . . .
C009 C 0.23457(9) 0.2655(2) 0.53838(9) 0.0232(4) Uani 1 1 d . . . . .
C00A C 0.52195(10) 0.5999(2) 0.79148(9) 0.0258(5) Uani 1 1 d . . . . .
C00B C 0.25068(10) 0.2141(2) 0.43652(10) 0.0272(5) Uani 1 1 d . . . . .
C00C C 0.40092(10) 0.5113(2) 0.78306(9) 0.0265(5) Uani 1 1 d . . . . .
C00D C 0.42222(9) 0.6753(2) 0.90425(9) 0.0273(5) Uani 1 1 d . . . . .
H00H H 0.408917 0.581396 0.902419 0.033 Uiso 1 1 calc R U . . .
C00E C 0.22151(9) 0.3798(2) 0.58387(9) 0.0254(5) Uani 1 1 d . . . . .
H00A H 0.178428 0.408580 0.577553 0.030 Uiso 1 1 calc R U . . .
H00B H 0.227923 0.341944 0.625154 0.030 Uiso 1 1 calc R U . . .
C00F C 0.23434(9) 0.1233(2) 0.55341(10) 0.0283(5) Uani 1 1 d . . . . .
H00F H 0.228373 0.094728 0.593339 0.034 Uiso 1 1 calc R U . . .
C00G C 0.23080(10) 0.6378(2) 0.59636(10) 0.0279(5) Uani 1 1 d . . . . .
H00C H 0.261126 0.713425 0.602036 0.034 Uiso 1 1 calc R U . . .
H00D H 0.212554 0.622510 0.635153 0.034 Uiso 1 1 calc R U . . .
C00H C 0.42891(9) 0.7395(2) 0.72446(9) 0.0241(5) Uani 1 1 d . . . . .
C00I C 0.18094(10) 0.6810(2) 0.54824(10) 0.0262(5) Uani 1 1 d . . . . .
C00J C 0.32228(10) 0.4866(2) 0.61310(9) 0.0285(5) Uani 1 1 d . . . . .
H00E H 0.315834 0.436625 0.650959 0.034 Uiso 1 1 calc R U . . .
H00G H 0.339749 0.578961 0.623801 0.034 Uiso 1 1 calc R U . . .
C00K C 0.25037(10) 0.0691(2) 0.44940(10) 0.0308(5) Uani 1 1 d . . . . .
H00K H 0.255051 0.003374 0.418283 0.037 Uiso 1 1 calc R U . . .
C00L C 0.36759(9) 0.4045(2) 0.57745(9) 0.0262(5) Uani 1 1 d . . . . .
C00M C 0.36224(10) 0.7977(2) 0.37961(10) 0.0301(5) Uani 1 1 d . . . . .
C00N C 0.32521(10) 0.7085(2) 0.42061(10) 0.0267(5) Uani 1 1 d . . . . .
C00O C 0.56658(10) 0.6586(2) 0.75575(10) 0.0304(5) Uani 1 1 d . . . . .
H00O H 0.553929 0.724486 0.725690 0.036 Uiso 1 1 calc R U . . .
C00P C 0.24311(10) 0.0238(2) 0.50825(11) 0.0325(5) Uani 1 1 d . . . . .
H00P H 0.244085 -0.072530 0.517620 0.039 Uiso 1 1 calc R U . . .
C00Q C 0.42252(10) 0.7462(3) 0.96021(10) 0.0343(6) Uani 1 1 d . . . . .
H00Q H 0.410726 0.699003 0.994929 0.041 Uiso 1 1 calc R U . . .
C00R C 0.44539(10) 0.6905(2) 0.66707(10) 0.0285(5) Uani 1 1 d . . . . .
H00R H 0.470367 0.610337 0.665838 0.034 Uiso 1 1 calc R U . . .
C00S C 0.33676(10) 0.5335(3) 0.78558(10) 0.0329(5) Uani 1 1 d . . . . .
H00S H 0.322765 0.624791 0.793081 0.039 Uiso 1 1 calc R U . . .
C00T C 0.38972(10) 0.9229(2) 0.40119(11) 0.0345(5) Uani 1 1 d . . . . .
H00T H 0.383906 0.954095 0.440791 0.041 Uiso 1 1 calc R U . . .
C00U C 0.54497(11) 0.5022(2) 0.83587(10) 0.0342(5) Uani 1 1 d . . . . .
H00U H 0.517264 0.460179 0.861094 0.041 Uiso 1 1 calc R U . . .
C00V C 0.13231(10) 0.7671(2) 0.56299(11) 0.0317(5) Uani 1 1 d . . . . .
H00V H 0.129043 0.798185 0.603067 0.038 Uiso 1 1 calc R U . . .
C00W C 0.14333(10) 0.6670(2) 0.44582(10) 0.0319(5) Uani 1 1 d . . . . .
C00X C 0.45990(9) 0.8813(2) 0.85705(10) 0.0301(5) Uani 1 1 d . . . . .
H00X H 0.473500 0.928303 0.823028 0.036 Uiso 1 1 calc R U . . .
C00Y C 0.39087(10) 0.8608(2) 0.72187(10) 0.0307(5) Uani 1 1 d . . . . .
H00Y H 0.377969 0.897301 0.758440 0.037 Uiso 1 1 calc R U . . .
C00Z C 0.42604(10) 0.7566(3) 0.61185(10) 0.0363(6) Uani 1 1 d . . . . .
H00Z H 0.437773 0.719481 0.574941 0.044 Uiso 1 1 calc R U . . .
C010 C 0.44051(10) 0.8879(3) 0.96408(11) 0.0394(6) Uani 1 1 d . . . . .
H010 H 0.440079 0.936920 1.001013 0.047 Uiso 1 1 calc R U . . .
C011 C 0.41829(12) 0.3701(2) 0.77269(10) 0.0363(6) Uani 1 1 d . . . . .
H011 H 0.460193 0.349064 0.771167 0.044 Uiso 1 1 calc R U . . .
C012 C 0.41162(10) 0.3716(2) 0.48475(10) 0.0341(5) Uani 1 1 d . . . . .
C013 C 0.08861(11) 0.8057(2) 0.51649(12) 0.0387(6) Uani 1 1 d . . . . .
H013 H 0.056125 0.866019 0.524638 0.046 Uiso 1 1 calc R U . . .
C014 C 0.62933(10) 0.6227(3) 0.76317(11) 0.0381(6) Uani 1 1 d . . . . .
H014 H 0.657431 0.664544 0.738319 0.046 Uiso 1 1 calc R U . . .
C015 C 0.09372(10) 0.7542(2) 0.45829(12) 0.0378(6) Uani 1 1 d . . . . .
H015 H 0.063952 0.777550 0.427060 0.045 Uiso 1 1 calc R U . . .
C016 C 0.38947(11) 0.8771(3) 0.61170(11) 0.0383(6) Uani 1 1 d . . . . .
H016 H 0.377113 0.922501 0.575029 0.046 Uiso 1 1 calc R U . . .
C017 C 0.25720(13) 0.2659(3) 0.37210(10) 0.0444(7) Uani 1 1 d . . . . .
H01A H 0.217747 0.260419 0.349073 0.067 Uiso 1 1 calc R U . . .
H01B H 0.286739 0.207837 0.352854 0.067 Uiso 1 1 calc R U . . .
H01C H 0.271276 0.362609 0.373292 0.067 Uiso 1 1 calc R U . . .
C018 C 0.29328(12) 0.4247(3) 0.77732(10) 0.0438(7) Uani 1 1 d . . . . .
H018 H 0.251260 0.444214 0.779133 0.053 Uiso 1 1 calc R U . . .
C019 C 0.37157(11) 0.9290(2) 0.66712(11) 0.0368(6) Uani 1 1 d . . . . .
H019 H 0.346668 1.009452 0.667812 0.044 Uiso 1 1 calc R U . . .
B01A B 0.44839(11) 0.6484(2) 0.78701(11) 0.0226(5) Uani 1 1 d . . . . .
C01B C 0.31271(15) 0.2879(3) 0.76643(11) 0.0524(8) Uani 1 1 d . . . . .
H01Q H 0.283900 0.215014 0.760404 0.063 Uiso 1 1 calc R U . . .
C01C C 0.45896(10) 0.9541(2) 0.91220(11) 0.0365(6) Uani 1 1 d . . . . .
H01R H 0.470959 1.048933 0.914164 0.044 Uiso 1 1 calc R U . . .
C01D C 0.40979(11) 0.3140(3) 0.60748(11) 0.0413(6) Uani 1 1 d . . . . .
H01D H 0.408570 0.297002 0.649337 0.050 Uiso 1 1 calc R U . . .
C01E C 0.60732(12) 0.4651(3) 0.84392(11) 0.0424(6) Uani 1 1 d . . . . .
H01S H 0.620484 0.399729 0.873983 0.051 Uiso 1 1 calc R U . . .
C01F C 0.64969(12) 0.5256(3) 0.80719(12) 0.0443(6) Uani 1 1 d . . . . .
H01T H 0.691425 0.501002 0.812159 0.053 Uiso 1 1 calc R U . . .
C01G C 0.45480(12) 0.2782(3) 0.51323(12) 0.0485(7) Uani 1 1 d . . . . .
H01G H 0.484423 0.235552 0.490395 0.058 Uiso 1 1 calc R U . . .
C01H C 0.37226(13) 0.7515(3) 0.32097(11) 0.0471(7) Uani 1 1 d . . . . .
H01H H 0.354099 0.667503 0.306306 0.056 Uiso 1 1 calc R U . . .
C01I C 0.42607(12) 1.0017(2) 0.36336(14) 0.0466(7) Uani 1 1 d . . . . .
H01I H 0.443712 1.086764 0.377462 0.056 Uiso 1 1 calc R U . . .
C01J C 0.37526(15) 0.2605(3) 0.76460(10) 0.0484(7) Uani 1 1 d . . . . .
H01U H 0.388753 0.168370 0.757927 0.058 Uiso 1 1 calc R U . . .
C01K C 0.41514(13) 0.4108(3) 0.41865(11) 0.0521(7) Uani 1 1 d . . . . .
H01E H 0.431414 0.505253 0.415877 0.078 Uiso 1 1 calc R U . . .
H01F H 0.374400 0.406990 0.398107 0.078 Uiso 1 1 calc R U . . .
H01J H 0.441876 0.345379 0.399561 0.078 Uiso 1 1 calc R U . . .
C01L C 0.14879(12) 0.6018(3) 0.38378(11) 0.0446(6) Uani 1 1 d . . . . .
H01K H 0.187766 0.628298 0.368571 0.067 Uiso 1 1 calc R U . . .
H01L H 0.115496 0.635066 0.356011 0.067 Uiso 1 1 calc R U . . .
H01M H 0.146614 0.500329 0.387046 0.067 Uiso 1 1 calc R U . . .
C01M C 0.45377(12) 0.2492(3) 0.57430(13) 0.0546(8) Uani 1 1 d . . . . .
H01N H 0.482344 0.186593 0.593304 0.066 Uiso 1 1 calc R U . . .
C01N C 0.40919(15) 0.8296(3) 0.28384(14) 0.0643(9) Uani 1 1 d . . . . .
H01O H 0.415901 0.797782 0.244534 0.077 Uiso 1 1 calc R U . . .
C01O C 0.43591(14) 0.9545(3) 0.30544(15) 0.0586(8) Uani 1 1 d . . . . .
H01P H 0.460700 1.006904 0.280637 0.070 Uiso 1 1 calc R U . . .

loop_
_atom_site_aniso_label
_atom_site_aniso_U_11
_atom_site_aniso_U_22
_atom_site_aniso_U_33
_atom_site_aniso_U_23
_atom_site_aniso_U_13
_atom_site_aniso_U_12
Co1 0.02702(16) 0.01868(15) 0.02165(15) 0.00042(11) 0.00244(11) -0.00306(12)
O1 0.0371(9) 0.0224(8) 0.0270(8) 0.0010(6) 0.0036(7) -0.0047(7)
O2 0.0365(9) 0.0231(8) 0.0286(8) -0.0005(6) 0.0069(7) -0.0038(7)
N2 0.0228(9) 0.0178(9) 0.0244(9) -0.0015(7) 0.0021(7) -0.0014(7)
N3 0.0239(9) 0.0199(9) 0.0247(9) -0.0002(7) -0.0002(7) -0.0037(7)
N1 0.0281(10) 0.0201(9) 0.0312(10) 0.0051(8) 0.0025(8) -0.0033(8)
N4 0.0243(9) 0.0239(9) 0.0280(10) 0.0004(7) 0.0052(7) -0.0019(7)
C008 0.0199(10) 0.0236(11) 0.0293(11) -0.0037(9) -0.0019(9) 0.0026(9)
C009 0.0180(10) 0.0235(11) 0.0282(11) 0.0017(9) 0.0017(8) -0.0027(8)
C00A 0.0303(12) 0.0199(11) 0.0270(11) -0.0079(9) 0.0007(9) 0.0018(9)
C00B 0.0288(12) 0.0238(11) 0.0288(12) -0.0034(9) 0.0003(9) -0.0066(9)
C00C 0.0375(13) 0.0249(12) 0.0170(10) -0.0029(8) 0.0019(9) -0.0041(9)
C00D 0.0234(11) 0.0268(12) 0.0312(12) -0.0058(9) -0.0001(9) 0.0027(9)
C00E 0.0248(11) 0.0220(11) 0.0299(12) 0.0024(9) 0.0060(9) -0.0030(9)
C00F 0.0285(12) 0.0242(12) 0.0327(12) 0.0065(9) 0.0054(9) 0.0004(9)
C00G 0.0332(12) 0.0218(11) 0.0292(12) -0.0039(9) 0.0046(9) 0.0017(9)
C00H 0.0181(10) 0.0244(11) 0.0297(11) -0.0019(9) -0.0006(9) -0.0060(8)
C00I 0.0281(12) 0.0167(10) 0.0342(12) 0.0018(9) 0.0039(9) -0.0023(9)
C00J 0.0270(12) 0.0346(13) 0.0234(11) -0.0038(9) -0.0013(9) -0.0002(10)
C00K 0.0295(12) 0.0238(12) 0.0391(13) -0.0073(10) 0.0018(10) -0.0035(9)
C00L 0.0229(11) 0.0259(12) 0.0298(12) 0.0005(9) 0.0014(9) -0.0043(9)
C00M 0.0333(13) 0.0224(12) 0.0354(13) 0.0066(9) 0.0085(10) 0.0017(9)
C00N 0.0286(12) 0.0196(11) 0.0319(12) 0.0022(9) 0.0026(9) 0.0032(9)
C00O 0.0277(12) 0.0301(12) 0.0325(12) -0.0010(10) -0.0031(10) 0.0031(10)
C00P 0.0330(12) 0.0174(11) 0.0474(14) 0.0015(10) 0.0059(11) -0.0006(9)
C00Q 0.0248(12) 0.0502(16) 0.0281(12) -0.0088(11) 0.0021(9) 0.0055(11)
C00R 0.0243(11) 0.0295(12) 0.0317(12) -0.0015(10) 0.0030(9) -0.0040(9)
C00S 0.0330(13) 0.0378(13) 0.0277(12) -0.0014(10) 0.0015(10) -0.0088(11)
C00T 0.0322(13) 0.0238(12) 0.0485(15) 0.0030(10) 0.0100(11) 0.0013(10)
C00U 0.0401(14) 0.0349(14) 0.0280(12) -0.0018(10) 0.0045(10) 0.0082(10)
C00V 0.0295(12) 0.0210(11) 0.0449(14) 0.0003(10) 0.0055(10) 0.0001(9)
C00W 0.0285(12) 0.0270(12) 0.0396(13) 0.0110(10) -0.0034(10) -0.0067(10)
C00X 0.0257(11) 0.0257(12) 0.0381(13) -0.0040(10) -0.0020(10) -0.0002(9)
C00Y 0.0319(12) 0.0263(12) 0.0337(12) 0.0004(10) -0.0001(10) -0.0001(10)
C00Z 0.0312(13) 0.0477(15) 0.0299(13) -0.0009(11) 0.0028(10) -0.0118(11)
C010 0.0265(12) 0.0510(16) 0.0394(14) -0.0236(12) -0.0064(10) 0.0075(11)
C011 0.0534(15) 0.0267(12) 0.0288(12) -0.0027(10) 0.0029(11) -0.0060(11)
C012 0.0331(13) 0.0337(13) 0.0367(13) 0.0018(10) 0.0109(10) 0.0041(10)
C013 0.0308(13) 0.0231(12) 0.0621(17) 0.0019(12) 0.0022(12) 0.0015(10)
C014 0.0273(12) 0.0450(15) 0.0423(14) -0.0036(12) 0.0033(10) 0.0004(11)
C015 0.0292(13) 0.0271(13) 0.0555(16) 0.0122(11) -0.0094(11) -0.0020(10)
C016 0.0364(14) 0.0443(15) 0.0331(13) 0.0120(11) -0.0052(11) -0.0107(12)
C017 0.0720(19) 0.0305(14) 0.0311(13) -0.0073(10) 0.0074(12) -0.0155(13)
C018 0.0424(15) 0.0607(18) 0.0278(13) 0.0029(12) -0.0007(11) -0.0249(13)
C019 0.0367(14) 0.0297(13) 0.0424(14) 0.0058(11) -0.0081(11) -0.0002(10)
B01A 0.0232(12) 0.0199(12) 0.0247(12) -0.0043(10) 0.0018(10) -0.0004(10)
C01B 0.078(2) 0.0525(18) 0.0264(13) 0.0031(12) -0.0025(13) -0.0413(16)
C01C 0.0305(13) 0.0271(13) 0.0500(15) -0.0159(11) -0.0096(11) 0.0053(10)
C01D 0.0370(14) 0.0541(16) 0.0328(13) 0.0111(12) 0.0030(11) 0.0114(12)
C01E 0.0454(15) 0.0466(16) 0.0342(13) -0.0001(11) -0.0034(11) 0.0205(12)
C01F 0.0311(13) 0.0566(17) 0.0446(15) -0.0068(13) -0.0021(11) 0.0161(12)
C01G 0.0404(15) 0.0573(18) 0.0500(16) 0.0122(13) 0.0178(12) 0.0219(13)
C01H 0.0707(19) 0.0322(14) 0.0408(15) 0.0030(11) 0.0213(13) -0.0092(13)
C01I 0.0422(15) 0.0220(13) 0.077(2) 0.0084(12) 0.0160(14) -0.0013(11)
C01J 0.089(2) 0.0272(14) 0.0284(13) -0.0028(10) 0.0005(14) -0.0190(14)
C01K 0.0543(17) 0.0625(18) 0.0422(15) 0.0105(13) 0.0221(13) 0.0218(14)
C01L 0.0413(15) 0.0537(17) 0.0371(14) 0.0060(12) -0.0098(11) 0.0032(13)
C01M 0.0438(16) 0.068(2) 0.0521(17) 0.0168(15) 0.0068(13) 0.0274(14)
C01N 0.096(2) 0.0458(18) 0.0562(19) 0.0095(15) 0.0401(17) -0.0011(17)
C01O 0.065(2) 0.0374(17) 0.078(2) 0.0198(15) 0.0389(17) 0.0021(14)

loop_
_atom_type_symbol
_atom_type_description
_atom_type_scat_dispersion_real
_atom_type_scat_dispersion_imag
_atom_type_scat_source
C C 0.0033 0.0016 'International Tables Vol C Tables 4.2.6.8 and 6.1.1.4'
H H 0.0000 0.0000 'International Tables Vol C Tables 4.2.6.8 and 6.1.1.4'
B B 0.0013 0.0007 'International Tables Vol C Tables 4.2.6.8 and 6.1.1.4'
Co Co 0.3494 0.9721 'International Tables Vol C Tables 4.2.6.8 and 6.1.1.4'
N N 0.0061 0.0033 'International Tables Vol C Tables 4.2.6.8 and 6.1.1.4'
O O 0.0106 0.0060 'International Tables Vol C Tables 4.2.6.8 and 6.1.1.4'

loop_
_geom_angle_atom_site_label_1
_geom_angle_atom_site_label_2
_geom_angle_atom_site_label_3
_geom_angle
_geom_angle_site_symmetry_1
_geom_angle_site_symmetry_3
_geom_angle_publ_flag
O1 Co1 O2 61.55(5) . . ?
O1 Co1 N2 165.91(6) . . ?
O1 Co1 N3 111.99(6) . . ?
O1 Co1 N1 100.98(6) . . ?
O1 Co1 N4 99.32(6) . . ?
O2 Co1 N4 89.45(6) . . ?
N2 Co1 O2 104.36(6) . . ?
N2 Co1 N3 81.99(6) . . ?
N2 Co1 N1 77.64(6) . . ?
N2 Co1 N4 79.76(6) . . ?
N2 Co1 C00N 134.67(7) . . ?
N3 Co1 O2 170.05(6) . . ?
N3 Co1 N1 99.14(6) . . ?
N3 Co1 N4 84.10(6) . . ?
N3 Co1 C00N 142.21(7) . . ?
N1 Co1 O2 89.80(6) . . ?
N1 Co1 N4 156.45(6) . . ?
N1 Co1 C00N 98.18(7) . . ?
N4 Co1 C00N 92.99(6) . . ?
C00N O1 Co1 92.60(12) . . ?
C00N O2 Co1 85.24(12) . . ?
C00E N2 Co1 106.75(12) . . ?
C00G N2 Co1 106.28(12) . . ?
C00G N2 C00E 111.35(15) . . ?
C00J N2 Co1 109.89(12) . . ?
C00J N2 C00E 111.03(16) . . ?
C00J N2 C00G 111.33(16) . . ?
C009 N3 Co1 110.76(13) . . ?
C00B N3 Co1 127.63(13) . . ?
C00B N3 C009 118.40(17) . . ?
C00I N1 Co1 112.18(13) . . ?
C00I N1 C00W 118.55(19) . . ?
C00W N1 Co1 129.04(15) . . ?
C00L N4 Co1 110.09(13) . . ?
C00L N4 C012 117.97(18) . . ?
C012 N4 Co1 129.76(15) . . ?
C00D C008 C00X 115.18(19) . . ?
C00D C008 B01A 122.64(18) . . ?
C00X C008 B01A 121.80(19) . . ?
N3 C009 C00E 115.33(17) . . ?
N3 C009 C00F 122.37(19) . . ?
C00F C009 C00E 122.26(18) . . ?
C00O C00A C00U 114.9(2) . . ?
C00O C00A B01A 123.92(19) . . ?
C00U C00A B01A 121.03(19) . . ?
N3 C00B C00K 121.25(19) . . ?
N3 C00B C017 118.17(19) . . ?
C00K C00B C017 120.6(2) . . ?
C00S C00C B01A 119.54(19) . . ?
C011 C00C C00S 115.0(2) . . ?
C011 C00C B01A 125.3(2) . . ?
C008 C00D H00H 118.5 . . ?
C00Q C00D C008 123.1(2) . . ?
C00Q C00D H00H 118.5 . . ?
N2 C00E C009 112.02(16) . . ?
N2 C00E H00A 109.2 . . ?
N2 C00E H00B 109.2 . . ?
C009 C00E H00A 109.2 . . ?
C009 C00E H00B 109.2 . . ?
H00A C00E H00B 107.9 . . ?
C009 C00F H00F 120.5 . . ?
C009 C00F C00P 119.1(2) . . ?
C00P C00F H00F 120.5 . . ?
N2 C00G H00C 109.5 . . ?
N2 C00G H00D 109.5 . . ?
N2 C00G C00I 110.70(17) . . ?
H00C C00G H00D 108.1 . . ?
C00I C00G H00C 109.5 . . ?
C00I C00G H00D 109.5 . . ?
C00R C00H C00Y 114.54(19) . . ?
C00R C00H B01A 120.26(18) . . ?
C00Y C00H B01A 124.93(18) . . ?
N1 C00I C00G 116.11(18) . . ?
N1 C00I C00V 123.0(2) . . ?
C00V C00I C00G 120.90(19) . . ?
N2 C00J H00E 109.2 . . ?
N2 C00J H00G 109.2 . . ?
N2 C00J C00L 112.11(17) . . ?
H00E C00J H00G 107.9 . . ?
C00L C00J H00E 109.2 . . ?
C00L C00J H00G 109.2 . . ?
C00B C00K H00K 120.1 . . ?
C00P C00K C00B 119.7(2) . . ?
C00P C00K H00K 120.1 . . ?
N4 C00L C00J 116.59(18) . . ?
N4 C00L C01D 123.0(2) . . ?
C01D C00L C00J 120.2(2) . . ?
C00T C00M C00N 120.5(2) . . ?
C01H C00M C00N 120.1(2) . . ?
C01H C00M C00T 119.3(2) . . ?
O1 C00N Co1 56.13(10) . . ?
O1 C00N C00M 118.68(19) . . ?
O2 C00N Co1 64.36(11) . . ?
O2 C00N O1 120.13(19) . . ?
O2 C00N C00M 121.14(19) . . ?
C00M C00N Co1 170.21(15) . . ?
C00A C00O H00O 118.6 . . ?
C014 C00O C00A 122.9(2) . . ?
C014 C00O H00O 118.6 . . ?
C00F C00P H00P 120.4 . . ?
C00K C00P C00F 119.1(2) . . ?
C00K C00P H00P 120.4 . . ?
C00D C00Q H00Q 120.1 . . ?
C010 C00Q C00D 119.9(2) . . ?
C010 C00Q H00Q 120.1 . . ?
C00H C00R H00R 118.5 . . ?
C00Z C00R C00H 123.0(2) . . ?
C00Z C00R H00R 118.5 . . ?
C00C C00S H00S 118.6 . . ?
C018 C00S C00C 122.9(2) . . ?
C018 C00S H00S 118.6 . . ?
C00M C00T H00T 120.1 . . ?
C00M C00T C01I 119.8(2) . . ?
C01I C00T H00T 120.1 . . ?
C00A C00U H00U 118.5 . . ?
C01E C00U C00A 123.0(2) . . ?
C01E C00U H00U 118.5 . . ?
C00I C00V H00V 120.9 . . ?
C00I C00V C013 118.2(2) . . ?
C013 C00V H00V 120.9 . . ?
N1 C00W C015 120.5(2) . . ?
N1 C00W C01L 117.5(2) . . ?
C015 C00W C01L 122.0(2) . . ?
C008 C00X H00X 118.9 . . ?
C01C C00X C008 122.2(2) . . ?
C01C C00X H00X 118.9 . . ?
C00H C00Y H00Y 118.4 . . ?
C019 C00Y C00H 123.2(2) . . ?
C019 C00Y H00Y 118.4 . . ?
C00R C00Z H00Z 119.8 . . ?
C016 C00Z C00R 120.3(2) . . ?
C016 C00Z H00Z 119.8 . . ?
C00Q C010 H010 120.6 . . ?
C01C C010 C00Q 118.8(2) . . ?
C01C C010 H010 120.6 . . ?
C00C C011 H011 118.7 . . ?
C01J C011 C00C 122.6(2) . . ?
C01J C011 H011 118.7 . . ?
N4 C012 C01G 120.8(2) . . ?
N4 C012 C01K 118.7(2) . . ?
C01G C012 C01K 120.4(2) . . ?
C00V C013 H013 120.3 . . ?
C015 C013 C00V 119.4(2) . . ?
C015 C013 H013 120.3 . . ?
C00O C014 H014 119.9 . . ?
C01F C014 C00O 120.1(2) . . ?
C01F C014 H014 119.9 . . ?
C00W C015 H015 119.9 . . ?
C013 C015 C00W 120.2(2) . . ?
C013 C015 H015 119.9 . . ?
C00Z C016 H016 120.6 . . ?
C00Z C016 C019 118.9(2) . . ?
C019 C016 H016 120.6 . . ?
C00B C017 H01A 109.5 . . ?
C00B C017 H01B 109.5 . . ?
C00B C017 H01C 109.5 . . ?
H01A C017 H01B 109.5 . . ?
H01A C017 H01C 109.5 . . ?
H01B C017 H01C 109.5 . . ?
C00S C018 H018 120.1 . . ?
C01B C018 C00S 119.9(3) . . ?
C01B C018 H018 120.1 . . ?
C00Y C019 H019 120.0 . . ?
C016 C019 C00Y 120.0(2) . . ?
C016 C019 H019 120.0 . . ?
C008 B01A C00A 104.11(16) . . ?
C00C B01A C008 110.45(17) . . ?
C00C B01A C00A 112.35(17) . . ?
C00H B01A C008 113.52(17) . . ?
C00H B01A C00A 112.50(17) . . ?
C00H B01A C00C 104.14(16) . . ?
C018 C01B H01Q 120.3 . . ?
C01J C01B C018 119.4(2) . . ?
C01J C01B H01Q 120.3 . . ?
C00X C01C H01R 119.6 . . ?
C010 C01C C00X 120.9(2) . . ?
C010 C01C H01R 119.6 . . ?
C00L C01D H01D 120.6 . . ?
C01M C01D C00L 118.8(2) . . ?
C01M C01D H01D 120.6 . . ?
C00U C01E H01S 120.0 . . ?
C01F C01E C00U 119.9(2) . . ?
C01F C01E H01S 120.0 . . ?
C014 C01F C01E 119.1(2) . . ?
C014 C01F H01T 120.4 . . ?
C01E C01F H01T 120.4 . . ?
C012 C01G H01G 119.8 . . ?
C01M C01G C012 120.3(2) . . ?
C01M C01G H01G 119.8 . . ?
C00M C01H H01H 119.7 . . ?
C00M C01H C01N 120.5(2) . . ?
C01N C01H H01H 119.7 . . ?
C00T C01I H01I 119.9 . . ?
C01O C01I C00T 120.3(2) . . ?
C01O C01I H01I 119.9 . . ?
C011 C01J H01U 119.9 . . ?
C01B C01J C011 120.3(3) . . ?
C01B C01J H01U 119.9 . . ?
C012 C01K H01E 109.5 . . ?
C012 C01K H01F 109.5 . . ?
C012 C01K H01J 109.5 . . ?
H01E C01K H01F 109.5 . . ?
H01E C01K H01J 109.5 . . ?
H01F C01K H01J 109.5 . . ?
C00W C01L H01K 109.5 . . ?
C00W C01L H01L 109.5 . . ?
C00W C01L H01M 109.5 . . ?
H01K C01L H01L 109.5 . . ?
H01K C01L H01M 109.5 . . ?
H01L C01L H01M 109.5 . . ?
C01D C01M H01N 120.5 . . ?
C01G C01M C01D 119.0(2) . . ?
C01G C01M H01N 120.5 . . ?
C01H C01N H01O 120.1 . . ?
C01O C01N C01H 119.8(3) . . ?
C01O C01N H01O 120.1 . . ?
C01I C01O C01N 120.2(2) . . ?
C01I C01O H01P 119.9 . . ?
C01N C01O H01P 119.9 . . ?

loop_
_geom_bond_atom_site_label_1
_geom_bond_atom_site_label_2
_geom_bond_distance
_geom_bond_site_symmetry_2
_geom_bond_publ_flag
Co1 O1 2.0525(14) . ?
Co1 O2 2.2339(14) . ?
Co1 N2 2.1216(16) . ?
Co1 N3 2.1498(16) . ?
Co1 N1 2.1635(17) . ?
Co1 N4 2.2476(17) . ?
O1 C00N 1.283(2) . ?
O2 C00N 1.254(2) . ?
N2 C00E 1.487(2) . ?
N2 C00G 1.482(2) . ?
N2 C00J 1.476(3) . ?
N3 C009 1.355(2) . ?
N3 C00B 1.354(3) . ?
N1 C00I 1.349(3) . ?
N1 C00W 1.359(3) . ?
N4 C00L 1.349(3) . ?
N4 C012 1.355(3) . ?
C008 C00D 1.394(3) . ?
C008 C00X 1.412(3) . ?
C008 B01A 1.649(3) . ?
C009 C00E 1.505(3) . ?
C009 C00F 1.380(3) . ?
C00A C00O 1.397(3) . ?
C00A C00U 1.402(3) . ?
C00A B01A 1.650(3) . ?
C00B C00K 1.394(3) . ?
C00B C017 1.505(3) . ?
C00C C00S 1.407(3) . ?
C00C C011 1.404(3) . ?
C00C B01A 1.648(3) . ?
C00D H00H 0.9300 . ?
C00D C00Q 1.392(3) . ?
C00E H00A 0.9700 . ?
C00E H00B 0.9700 . ?
C00F H00F 0.9300 . ?
C00F C00P 1.383(3) . ?
C00G H00C 0.9700 . ?
C00G H00D 0.9700 . ?
C00G C00I 1.507(3) . ?
C00H C00R 1.404(3) . ?
C00H C00Y 1.407(3) . ?
C00H B01A 1.642(3) . ?
C00I C00V 1.383(3) . ?
C00J H00E 0.9700 . ?
C00J H00G 0.9700 . ?
C00J C00L 1.507(3) . ?
C00K H00K 0.9300 . ?
C00K C00P 1.373(3) . ?
C00L C01D 1.380(3) . ?
C00M C00N 1.500(3) . ?
C00M C00T 1.388(3) . ?
C00M C01H 1.384(3) . ?
C00O H00O 0.9300 . ?
C00O C014 1.396(3) . ?
C00P H00P 0.9300 . ?
C00Q H00Q 0.9300 . ?
C00Q C010 1.391(3) . ?
C00R H00R 0.9300 . ?
C00R C00Z 1.394(3) . ?
C00S H00S 0.9300 . ?
C00S C018 1.393(3) . ?
C00T H00T 0.9300 . ?
C00T C01I 1.394(3) . ?
C00U H00U 0.9300 . ?
C00U C01E 1.391(3) . ?
C00V H00V 0.9300 . ?
C00V C013 1.385(3) . ?
C00W C015 1.393(3) . ?
C00W C01L 1.499(3) . ?
C00X H00X 0.9300 . ?
C00X C01C 1.387(3) . ?
C00Y H00Y 0.9300 . ?
C00Y C019 1.395(3) . ?
C00Z H00Z 0.9300 . ?
C00Z C016 1.383(3) . ?
C010 H010 0.9300 . ?
C010 C01C 1.377(3) . ?
C011 H011 0.9300 . ?
C011 C01J 1.393(3) . ?
C012 C01G 1.396(3) . ?
C012 C01K 1.497(3) . ?
C013 H013 0.9300 . ?
C013 C015 1.372(3) . ?
C014 H014 0.9300 . ?
C014 C01F 1.376(3) . ?
C015 H015 0.9300 . ?
C016 H016 0.9300 . ?
C016 C019 1.385(3) . ?
C017 H01A 0.9600 . ?
C017 H01B 0.9600 . ?
C017 H01C 0.9600 . ?
C018 H018 0.9300 . ?
C018 C01B 1.381(4) . ?
C019 H019 0.9300 . ?
C01B H01Q 0.9300 . ?
C01B C01J 1.380(4) . ?
C01C H01R 0.9300 . ?
C01D H01D 0.9300 . ?
C01D C01M 1.378(3) . ?
C01E H01S 0.9300 . ?
C01E C01F 1.382(3) . ?
C01F H01T 0.9300 . ?
C01G H01G 0.9300 . ?
C01G C01M 1.363(4) . ?
C01H H01H 0.9300 . ?
C01H C01N 1.388(3) . ?
C01I H01I 0.9300 . ?
C01I C01O 1.371(4) . ?
C01J H01U 0.9300 . ?
C01K H01E 0.9600 . ?
C01K H01F 0.9600 . ?
C01K H01J 0.9600 . ?
C01L H01K 0.9600 . ?
C01L H01L 0.9600 . ?
C01L H01M 0.9600 . ?
C01M H01N 0.9300 . ?
C01N H01O 0.9300 . ?
C01N C01O 1.379(4) . ?
C01O H01P 0.9300 . ?

loop_
_geom_torsion_atom_site_label_1
_geom_torsion_atom_site_label_2
_geom_torsion_atom_site_label_3
_geom_torsion_atom_site_label_4
_geom_torsion
_geom_torsion_site_symmetry_1
_geom_torsion_site_symmetry_2
_geom_torsion_site_symmetry_3
_geom_torsion_site_symmetry_4
_geom_torsion_publ_flag
Co1 O1 C00N O2 -7.2(2) . . . . ?
Co1 O1 C00N C00M 170.28(16) . . . . ?
Co1 O2 C00N O1 6.64(18) . . . . ?
Co1 O2 C00N C00M -170.79(18) . . . . ?
Co1 N2 C00E C009 35.01(19) . . . . ?
Co1 N2 C00G C00I 42.41(18) . . . . ?
Co1 N2 C00J C00L -34.0(2) . . . . ?
Co1 N3 C009 C00E 24.4(2) . . . . ?
Co1 N3 C009 C00F -158.09(16) . . . . ?
Co1 N3 C00B C00K 155.04(16) . . . . ?
Co1 N3 C00B C017 -26.1(3) . . . . ?
Co1 N1 C00I C00G -6.6(2) . . . . ?
Co1 N1 C00I C00V 171.71(16) . . . . ?
Co1 N1 C00W C015 -170.39(15) . . . . ?
Co1 N1 C00W C01L 11.8(3) . . . . ?
Co1 N4 C00L C00J -21.9(2) . . . . ?
Co1 N4 C00L C01D 162.80(18) . . . . ?
Co1 N4 C012 C01G -158.73(19) . . . . ?
Co1 N4 C012 C01K 23.6(3) . . . . ?
N2 C00G C00I N1 -24.4(2) . . . . ?
N2 C00G C00I C00V 157.30(18) . . . . ?
N2 C00J C00L N4 38.6(3) . . . . ?
N2 C00J C00L C01D -146.0(2) . . . . ?
N3 C009 C00E N2 -41.5(2) . . . . ?
N3 C009 C00F C00P -1.1(3) . . . . ?
N3 C00B C00K C00P 0.2(3) . . . . ?
N1 C00I C00V C013 0.4(3) . . . . ?
N1 C00W C015 C013 -1.2(3) . . . . ?
N4 C00L C01D C01M 0.2(4) . . . . ?
N4 C012 C01G C01M -1.5(4) . . . . ?
C008 C00D C00Q C010 1.8(3) . . . . ?
C008 C00X C01C C010 1.5(3) . . . . ?
C009 N3 C00B C00K -2.7(3) . . . . ?
C009 N3 C00B C017 176.18(19) . . . . ?
C009 C00F C00P C00K -1.5(3) . . . . ?
C00A C00O C014 C01F 0.0(4) . . . . ?
C00A C00U C01E C01F 0.0(4) . . . . ?
C00B N3 C009 C00E -174.27(17) . . . . ?
C00B N3 C009 C00F 3.2(3) . . . . ?
C00B C00K C00P C00F 1.9(3) . . . . ?
C00C C00S C018 C01B 0.4(3) . . . . ?
C00C C011 C01J C01B 0.1(3) . . . . ?
C00D C008 C00X C01C -1.0(3) . . . . ?
C00D C008 B01A C00A -92.5(2) . . . . ?
C00D C008 B01A C00C 28.3(3) . . . . ?
C00D C008 B01A C00H 144.79(19) . . . . ?
C00D C00Q C010 C01C -1.3(3) . . . . ?
C00E N2 C00G C00I -73.5(2) . . . . ?
C00E N2 C00J C00L 83.9(2) . . . . ?
C00E C009 C00F C00P 176.20(19) . . . . ?
C00F C009 C00E N2 140.97(19) . . . . ?
C00G N2 C00E C009 150.60(17) . . . . ?
C00G N2 C00J C00L -151.46(17) . . . . ?
C00G C00I C00V C013 178.62(19) . . . . ?
C00H C00R C00Z C016 0.8(3) . . . . ?
C00H C00Y C019 C016 0.5(3) . . . . ?
C00I N1 C00W C015 3.7(3) . . . . ?
C00I N1 C00W C01L -174.14(19) . . . . ?
C00I C00V C013 C015 2.1(3) . . . . ?
C00J N2 C00E C009 -84.7(2) . . . . ?
C00J N2 C00G C00I 162.04(17) . . . . ?
C00J C00L C01D C01M -174.9(2) . . . . ?
C00L N4 C012 C01G 2.7(3) . . . . ?
C00L N4 C012 C01K -175.0(2) . . . . ?
C00L C01D C01M C01G 1.0(4) . . . . ?
C00M C00T C01I C01O -1.5(4) . . . . ?
C00M C01H C01N C01O -0.3(4) . . . . ?
C00N C00M C00T C01I 177.4(2) . . . . ?
C00N C00M C01H C01N -176.6(2) . . . . ?
C00O C00A C00U C01E -0.3(3) . . . . ?
C00O C00A B01A C008 -107.7(2) . . . . ?
C00O C00A B01A C00C 132.7(2) . . . . ?
C00O C00A B01A C00H 15.6(3) . . . . ?
C00O C014 C01F C01E -0.3(4) . . . . ?
C00Q C010 C01C C00X -0.2(3) . . . . ?
C00R C00H C00Y C019 -0.9(3) . . . . ?
C00R C00H B01A C008 165.82(18) . . . . ?
C00R C00H B01A C00A 47.9(2) . . . . ?
C00R C00H B01A C00C -74.0(2) . . . . ?
C00R C00Z C016 C019 -1.2(3) . . . . ?
C00S C00C C011 C01J 0.9(3) . . . . ?
C00S C00C B01A C008 57.5(2) . . . . ?
C00S C00C B01A C00A 173.30(18) . . . . ?
C00S C00C B01A C00H -64.7(2) . . . . ?
C00S C018 C01B C01J 0.8(3) . . . . ?
C00T C00M C00N O1 177.07(19) . . . . ?
C00T C00M C00N O2 -5.5(3) . . . . ?
C00T C00M C01H C01N -0.3(4) . . . . ?
C00T C01I C01O C01N 0.9(4) . . . . ?
C00U C00A C00O C014 0.3(3) . . . . ?
C00U C00A B01A C008 67.3(2) . . . . ?
C00U C00A B01A C00C -52.2(3) . . . . ?
C00U C00A B01A C00H -169.36(18) . . . . ?
C00U C01E C01F C014 0.3(4) . . . . ?
C00V C013 C015 C00W -1.7(3) . . . . ?
C00W N1 C00I C00G 178.38(18) . . . . ?
C00W N1 C00I C00V -3.3(3) . . . . ?
C00X C008 C00D C00Q -0.6(3) . . . . ?
C00X C008 B01A C00A 80.0(2) . . . . ?
C00X C008 B01A C00C -159.17(19) . . . . ?
C00X C008 B01A C00H -42.6(3) . . . . ?
C00Y C00H C00R C00Z 0.3(3) . . . . ?
C00Y C00H B01A C008 -20.4(3) . . . . ?
C00Y C00H B01A C00A -138.3(2) . . . . ?
C00Y C00H B01A C00C 99.8(2) . . . . ?
C00Z C016 C019 C00Y 0.6(3) . . . . ?
C011 C00C C00S C018 -1.1(3) . . . . ?
C011 C00C B01A C008 -127.4(2) . . . . ?
C011 C00C B01A C00A -11.7(3) . . . . ?
C011 C00C B01A C00H 110.4(2) . . . . ?
C012 N4 C00L C00J 173.22(18) . . . . ?
C012 N4 C00L C01D -2.1(3) . . . . ?
C012 C01G C01M C01D -0.4(4) . . . . ?
C017 C00B C00K C00P -178.7(2) . . . . ?
C018 C01B C01J C011 -1.0(4) . . . . ?
B01A C008 C00D C00Q 172.45(19) . . . . ?
B01A C008 C00X C01C -174.13(19) . . . . ?
B01A C00A C00O C014 175.6(2) . . . . ?
B01A C00A C00U C01E -175.8(2) . . . . ?
B01A C00C C00S C018 174.4(2) . . . . ?
B01A C00C C011 C01J -174.4(2) . . . . ?
B01A C00H C00R C00Z 174.67(19) . . . . ?
B01A C00H C00Y C019 -175.0(2) . . . . ?
C01H C00M C00N O1 -6.7(3) . . . . ?
C01H C00M C00N O2 170.8(2) . . . . ?
C01H C00M C00T C01I 1.1(3) . . . . ?
C01H C01N C01O C01I -0.1(5) . . . . ?
C01K C012 C01G C01M 176.1(3) . . . . ?
C01L C00W C015 C013 176.5(2) . . . . ?
